data_7062903
loop_
_publ_author_name
'Escalona, Ana'
'Heinemann, Frank W.'
'Brice\~no, Alexander'
'Alvarado, Ysaias J.'
'Paz, Jos\'e Luis'
'Lossada, Carla'
'Gonz\'alez-Paz, Lenin'
'Toro, Robert'
'Henao, Jos\'e Antonio'

_publ_section_title
;
 Hydrogen-bond-assisted topochemical synthesis of a multivalent
 zwitterionic tetramer via concomitant cross- and homo [2+2]
 photocycloadditions. Theoretical antiviral activity against SARS-CoV-2
;
_journal_issue 43
_journal_name_full 'New Journal of Chemistry'
_journal_page_first 19925
_journal_page_last 19932
_journal_paper_doi 10.1039/D3NJ04041K
_journal_volume 47
_journal_year 2023
_chemical_compound_source 'see text'
_chemical_formula_moiety 'C7 H3 O6, C8 H8 N O2, 2(H2 O)'
_chemical_formula_sum 'C15 H15 N O10'
_chemical_formula_weight 369.28
_space_group_IT_number 2
_space_group_name_Hall '-P 1'
_space_group_name_H-M_alt 'P -1'
_symmetry_cell_setting triclinic
_symmetry_Int_Tables_number 2
_symmetry_space_group_name_Hall '-P 1'
_symmetry_space_group_name_H-M 'P -1'
_atom_sites_solution_hydrogens mixed
_atom_sites_solution_primary dual
_audit_update_record
;
2023-04-17 deposited with the CCDC.	2023-09-29 downloaded from the CCDC.
;
_cell_angle_alpha 71.336(2)
_cell_angle_beta 78.812(2)
_cell_angle_gamma 77.041(2)
_cell_formula_units_Z 2
_cell_length_a 7.4691(2)
_cell_length_b 10.2107(2)
_cell_length_c 11.3913(2)
_cell_measurement_reflns_used 5266
_cell_measurement_temperature 293
_cell_measurement_theta_max 74.32
_cell_measurement_theta_min 4.63
_cell_volume 795.04(3)
_computing_cell_refinement
;
CrysAlisPro 1.171.40.61a (Rigaku OD, 2019)
;
_computing_data_collection
;
CrysAlisPro 1.171.40.61a (Rigaku OD, 2019)
;
_computing_data_reduction
;
CrysAlisPro 1.171.40.61a (Rigaku OD, 2019)
;
_computing_publication_material 'PLATON (Spek, 2009)'
_computing_structure_refinement
;
SHELXL 2014/7 (Sheldrick, 2015)
;
_computing_structure_solution
;
SHELXT 2014/5 (Sheldrick, 2015)
;
_diffrn_ambient_temperature 293
_diffrn_detector_area_resol_mean 5.8140
_diffrn_measured_fraction_theta_full 0.990
_diffrn_measured_fraction_theta_max 0.956
_diffrn_measurement_device_type
;
XtaLAB AFC11 (RCD3): quarter-chi single
;
_diffrn_radiation_monochromator mirror
_diffrn_radiation_probe x-ray
_diffrn_radiation_type CuK\a
_diffrn_radiation_wavelength 1.54184
_diffrn_reflns_av_R_equivalents 0.0155
_diffrn_reflns_av_unetI/netI 0.0186
_diffrn_reflns_limit_h_max 9
_diffrn_reflns_limit_h_min -8
_diffrn_reflns_limit_k_max 12
_diffrn_reflns_limit_k_min -12
_diffrn_reflns_limit_l_max 14
_diffrn_reflns_limit_l_min -14
_diffrn_reflns_number 7565
_diffrn_reflns_reduction_process
;
;
_diffrn_reflns_theta_full 67.68
_diffrn_reflns_theta_max 74.49
_diffrn_reflns_theta_min 4.13
_exptl_absorpt_coefficient_mu 1.150
_exptl_absorpt_correction_T_max 1.000
_exptl_absorpt_correction_T_min 0.731
_exptl_absorpt_correction_type multi-scan
_exptl_crystal_colour beige
_exptl_crystal_density_diffrn 1.543
_exptl_crystal_density_method 'Not Measured'
_exptl_crystal_description Plate
_exptl_crystal_F_000 384
_exptl_crystal_size_max 0.5
_exptl_crystal_size_mid 0.3
_exptl_crystal_size_min 0.1
_refine_diff_density_max 0.181
_refine_diff_density_min -0.185
_refine_diff_density_rms 0.041
_refine_ls_extinction_method none
_refine_ls_goodness_of_fit_ref 1.064
_refine_ls_hydrogen_treatment mixed
_refine_ls_matrix_type full
_refine_ls_number_parameters 247
_refine_ls_number_reflns 3118
_refine_ls_number_restraints 0
_refine_ls_restrained_S_all 1.064
_refine_ls_R_factor_all 0.0389
_refine_ls_R_factor_gt 0.0369
_refine_ls_shift/su_max 0.000
_refine_ls_shift/su_mean 0.000
_refine_ls_structure_factor_coef Fsqd
_refine_ls_weighting_details 'W=1/[\S^2^(FO^2^)+(0.0584P)^2^+0.1325P] WHERE P=(FO^2^+2FC^2^)/3'
_refine_ls_weighting_scheme calc
_refine_ls_wR_factor_gt 0.1040
_refine_ls_wR_factor_ref 0.1055
_reflns_number_gt 2891
_reflns_number_total 3118
_reflns_threshold_expression I>2\s(I)
_cod_data_source_file d3nj04041k2.cif
_cod_data_source_block 20229003
_cod_database_code 7062903

loop_
_space_group_symop_id
_space_group_symop_operation_xyz
1 x,y,z
2 -x,-y,-z

loop_
_atom_site_aniso_label
_atom_site_aniso_U_11
_atom_site_aniso_U_22
_atom_site_aniso_U_33
_atom_site_aniso_U_23
_atom_site_aniso_U_13
_atom_site_aniso_U_12
O1 0.1084(9) 0.0449(5) 0.0331(5) -0.0097(4) -0.0108(5) -0.0366(5)
O2 0.1155(9) 0.0501(6) 0.0417(5) -0.0094(4) -0.0021(5) -0.0496(6)
O3 0.0557(5) 0.0350(4) 0.0287(4) -0.0089(3) -0.0041(3) -0.0194(4)
O4 0.0674(6) 0.0472(5) 0.0326(4) -0.0100(4) -0.0038(4) -0.0256(4)
O5 0.0837(7) 0.0445(5) 0.0389(5) -0.0141(4) -0.0009(4) -0.0341(5)
O6 0.0901(7) 0.0608(6) 0.0276(4) -0.0104(4) -0.0030(4) -0.0360(5)
C1 0.0621(8) 0.0374(6) 0.0352(6) -0.0106(5) -0.0043(5) -0.0218(5)
C2 0.0452(6) 0.0328(5) 0.0332(6) -0.0082(4) -0.0047(4) -0.0139(5)
C3 0.0425(6) 0.0342(5) 0.0338(6) -0.0117(4) -0.0054(4) -0.0131(4)
C4 0.0448(6) 0.0370(6) 0.0346(6) -0.0112(5) -0.0040(5) -0.0148(5)
C5 0.0522(7) 0.0411(6) 0.0336(6) -0.0138(5) -0.0049(5) -0.0170(5)
C6 0.0503(7) 0.0432(6) 0.0307(6) -0.0104(5) -0.0046(5) -0.0148(5)
C7 0.0514(7) 0.0364(6) 0.0327(6) -0.0067(5) -0.0043(5) -0.0165(5)
O7 0.0850(7) 0.0494(5) 0.0363(5) -0.0074(4) -0.0033(4) -0.0348(5)
O8 0.0900(8) 0.0527(6) 0.0445(5) -0.0145(4) -0.0066(5) -0.0354(5)
N1 0.0581(6) 0.0359(5) 0.0382(5) -0.0108(4) -0.0099(4) -0.0173(4)
O1W 0.0814(7) 0.0554(6) 0.0400(5) -0.0094(4) -0.0096(5) -0.0315(5)
C8 0.0450(6) 0.0372(6) 0.0381(6) -0.0097(5) -0.0056(5) -0.0118(5)
C9 0.0516(7) 0.0361(6) 0.0389(6) -0.0121(5) -0.0057(5) -0.0142(5)
C10 0.0551(7) 0.0389(6) 0.0391(6) -0.0123(5) -0.0069(5) -0.0188(5)
C11 0.0445(6) 0.0351(6) 0.0349(6) -0.0098(5) -0.0071(5) -0.0123(5)
C12 0.0524(7) 0.0384(6) 0.0308(6) -0.0096(4) -0.0059(5) -0.0150(5)
C13 0.0646(8) 0.0408(6) 0.0389(6) -0.0053(5) -0.0061(6) -0.0222(6)
C14 0.0797(10) 0.0541(8) 0.0313(6) -0.0111(6) -0.0017(6) -0.0265(7)
C15 0.0710(9) 0.0484(7) 0.0371(6) -0.0174(5) -0.0059(6) -0.0236(6)
O2W 0.0630(6) 0.0459(5) 0.0453(5) -0.0140(4) -0.0069(4) -0.0193(4)

loop_
_atom_site_label
_atom_site_type_symbol
_atom_site_thermal_displace_type
_atom_site_fract_x
_atom_site_fract_y
_atom_site_fract_z
_atom_site_occupancy
_atom_site_U_iso_or_equiv
_atom_site_calc_flag
_atom_site_refinement_flags
_atom_site_disorder_assembly
_atom_site_disorder_group
O1 O Uani 0.77382(17) 0.56167(10) 0.19709(8) 1.000 0.0585(4) d . . .
O2 O Uani 0.70567(18) 0.39762(11) 0.37207(9) 1.000 0.0654(4) d . . .
O3 O Uani 0.85855(12) 0.71493(8) 0.31535(7) 1.000 0.0382(3) d . . .
O4 O Uani 0.98182(14) 0.94498(9) 0.16665(8) 1.000 0.0473(3) d . . .
O5 O Uani 0.97779(16) 1.02001(10) 0.33170(8) 1.000 0.0524(3) d . . .
O6 O Uani 0.77556(16) 0.62730(11) 0.69339(8) 1.000 0.0570(3) d . . .
C1 C Uani 0.75359(19) 0.51118(13) 0.31336(11) 1.000 0.0430(4) d . . .
C2 C Uani 0.79172(16) 0.59749(12) 0.38865(10) 1.000 0.0363(3) d . . .
C3 C Uani 0.89431(16) 0.80257(12) 0.37173(11) 1.000 0.0353(3) d . . .
C4 C Uani 0.95797(17) 0.93035(12) 0.27757(11) 1.000 0.0375(3) d . . .
C5 C Uani 0.87042(18) 0.77841(13) 0.49608(11) 1.000 0.0402(4) d . . .
C6 C Uani 0.80069(18) 0.65409(13) 0.57789(11) 1.000 0.0405(4) d . . .
C7 C Uani 0.76221(17) 0.56462(12) 0.51347(11) 1.000 0.0397(4) d . . .
O7 O Uani 0.61576(16) 1.15752(10) 0.51145(8) 1.000 0.0550(3) d . . .
O8 O Uani 0.62151(16) 1.20149(11) 0.68968(9) 1.000 0.0588(4) d . . .
N1 N Uani 0.29940(15) 0.61436(11) 0.90600(10) 1.000 0.0420(3) d . . .
O1W O Uani 0.21231(16) 0.17643(11) 0.97079(9) 1.000 0.0565(3) d G . .
C8 C Uani 0.59173(17) 1.12723(12) 0.63487(11) 1.000 0.0396(3) d . . .
C9 C Uani 0.52101(18) 0.99335(12) 0.69478(11) 1.000 0.0409(4) d . . .
C10 C Uani 0.48083(18) 0.94776(13) 0.81705(12) 1.000 0.0423(4) d . . .
C11 C Uani 0.40598(17) 0.82059(12) 0.89018(11) 1.000 0.0371(3) d . . .
C12 C Uani 0.37132(18) 0.72708(13) 0.83615(11) 1.000 0.0394(4) d . . .
C13 C Uani 0.2567(2) 0.58598(14) 1.02994(12) 1.000 0.0476(4) d . . .
C14 C Uani 0.2893(2) 0.67332(15) 1.08946(12) 1.000 0.0537(5) d . . .
C15 C Uani 0.3633(2) 0.79094(14) 1.01957(12) 1.000 0.0489(4) d . . .
O2W O Uani 0.06913(14) 0.24216(10) 0.18335(9) 1.000 0.0496(3) d G . .
H5 H Uiso 1.01080 1.08910 0.27850 1.000 0.0790 c RU . .
H5A H Uiso 0.89870 0.84170 0.53000 1.000 0.0480 c RU . .
H7A H Uiso 0.71630 0.48300 0.55940 1.000 0.0480 c RU . .
H1 H Uiso 0.275(3) 0.552(2) 0.8650(18) 1.000 0.078(6) d . . .
H7 H Uiso 0.65130 1.23320 0.48070 1.000 0.0820 c RU . .
H9 H Uiso 0.50490 0.94100 0.64540 1.000 0.0490 c RU . .
H10 H Uiso 0.50250 1.00270 0.86230 1.000 0.0510 c RU . .
H12 H Uiso 0.39850 0.74300 0.75010 1.000 0.0470 c RU . .
H13 H Uiso 0.20480 0.50690 1.07550 1.000 0.0570 c RU . .
H14 H Uiso 0.26200 0.65370 1.17590 1.000 0.0640 c RU . .
H15 H Uiso 0.38510 0.85140 1.05930 1.000 0.0590 c RU . .
H1WA H Uiso 0.21540 0.25280 0.91220 1.000 0.0850 d GU . .
H1WB H Uiso 0.14000 0.13080 0.95750 1.000 0.0850 d GU . .
H2WA H Uiso 0.14030 0.27700 0.21030 1.000 0.0740 d GU . .
H2WB H Uiso 0.13120 0.22560 0.11720 1.000 0.0740 d GU . .

loop_
_atom_type_symbol
_atom_type_description
_atom_type_scat_dispersion_real
_atom_type_scat_dispersion_imag
_atom_type_scat_source
C C 0.0181 0.0091 ' International Tables Vol C Tables 4.2.6.8 and 6.1.1.4'
H H 0.0000 0.0000 ' International Tables Vol C Tables 4.2.6.8 and 6.1.1.4'
N N 0.0311 0.0180 ' International Tables Vol C Tables 4.2.6.8 and 6.1.1.4'
O O 0.0492 0.0322 ' International Tables Vol C Tables 4.2.6.8 and 6.1.1.4'

loop_
_geom_angle_atom_site_label_1
_geom_angle_atom_site_label_2
_geom_angle_atom_site_label_3
_geom_angle
_geom_angle_site_symmetry_1
_geom_angle_site_symmetry_2
_geom_angle_site_symmetry_3
_geom_angle_publ_flag
C2 O3 C3 118.19(9) . . . yes
C4 O5 H5 109.00 . . . no
O1 C1 O2 125.99(13) . . . yes
O1 C1 C2 116.93(12) . . . yes
O2 C1 C2 117.08(11) . . . yes
O3 C2 C7 122.89(11) . . . yes
C1 C2 C7 124.56(11) . . . no
O3 C2 C1 112.56(9) . . . yes
O3 C3 C4 111.46(10) . . . yes
C4 C3 C5 125.13(12) . . . no
O3 C3 C5 123.38(11) . . . yes
O4 C4 O5 126.29(12) . . . yes
O5 C4 C3 111.35(10) . . . yes
O4 C4 C3 122.34(11) . . . yes
C3 C5 C6 120.32(12) . . . no
O6 C6 C5 122.78(12) . . . yes
C5 C6 C7 114.31(10) . . . no
O6 C6 C7 122.90(12) . . . yes
C2 C7 C6 120.89(11) . . . no
C12 N1 C13 122.50(12) . . . yes
C3 C5 H5A 120.00 . . . no
C6 C5 H5A 120.00 . . . no
C2 C7 H7A 120.00 . . . no
C6 C7 H7A 120.00 . . . no
C8 O7 H7 109.00 . . . no
C13 N1 H1 119.0(12) . . . no
C12 N1 H1 118.5(12) . . . no
O7 C8 C9 111.45(11) . . . yes
O7 C8 O8 123.36(12) . . . yes
O8 C8 C9 125.18(11) . . . yes
C8 C9 C10 120.78(12) . . . no
C9 C10 C11 127.59(12) . . . no
C12 C11 C15 117.11(12) . . . no
C10 C11 C12 122.72(11) . . . no
C10 C11 C15 120.17(12) . . . no
N1 C12 C11 120.69(11) . . . yes
N1 C13 C14 119.82(13) . . . yes
C13 C14 C15 118.97(12) . . . no
C11 C15 C14 120.91(13) . . . no
H1WA O1W H1WB 109.00 . . . no
C8 C9 H9 120.00 . . . no
C10 C9 H9 120.00 . . . no
C11 C10 H10 116.00 . . . no
C9 C10 H10 116.00 . . . no
N1 C12 H12 120.00 . . . no
C11 C12 H12 120.00 . . . no
C14 C13 H13 120.00 . . . no
N1 C13 H13 120.00 . . . no
C13 C14 H14 121.00 . . . no
C15 C14 H14 121.00 . . . no
C11 C15 H15 120.00 . . . no
C14 C15 H15 120.00 . . . no
H2WA O2W H2WB 104.00 . . . no

loop_
_geom_bond_atom_site_label_1
_geom_bond_atom_site_label_2
_geom_bond_distance
_geom_bond_site_symmetry_1
_geom_bond_site_symmetry_2
_geom_bond_publ_flag
O1 C1 1.2502(15) . . yes
O2 C1 1.2316(17) . . yes
O3 C2 1.3602(14) . . yes
O3 C3 1.3514(15) . . yes
O4 C4 1.2060(15) . . yes
O5 C4 1.3030(16) . . yes
O6 C6 1.2401(15) . . yes
O5 H5 0.8200 . . no
C1 C2 1.5114(18) . . no
C2 C7 1.3376(16) . . no
C3 C4 1.5045(17) . . no
C3 C5 1.3406(17) . . no
C5 C6 1.4499(18) . . no
C6 C7 1.4437(18) . . no
O7 C8 1.3241(15) . . yes
O8 C8 1.2028(17) . . yes
N1 C12 1.3310(17) . . yes
N1 C13 1.3356(17) . . yes
C5 H5A 0.9300 . . no
C7 H7A 0.9300 . . no
O7 H7 0.8200 . . no
N1 H1 0.97(2) . . no
C8 C9 1.4834(18) . . no
C9 C10 1.3161(17) . . no
C10 C11 1.4646(18) . . no
C11 C12 1.3807(18) . . no
C11 C15 1.3932(17) . . no
C13 C14 1.365(2) . . no
C14 C15 1.377(2) . . no
O1W H1WB 0.8500 . . no
O1W H1WA 0.8500 . . no
C9 H9 0.9300 . . no
C10 H10 0.9300 . . no
C12 H12 0.9300 . . no
C13 H13 0.9300 . . no
C14 H14 0.9300 . . no
C15 H15 0.9300 . . no
O2W H2WA 0.8500 . . no
O2W H2WB 0.8500 . . no

loop_
_geom_hbond_atom_site_label_D
_geom_hbond_atom_site_label_H
_geom_hbond_atom_site_label_A
_geom_hbond_distance_DH
_geom_hbond_distance_HA
_geom_hbond_distance_DA
_geom_hbond_angle_DHA
_geom_hbond_site_symmetry_A
_geom_hbond_publ_flag
N1 H1 O1 0.97(2) 1.67(2) 2.6362(16) 176(2) 2_666 yes
N1 H1 O2 0.97(2) 2.563(19) 3.2166(15) 125.1(15) 2_666 yes
O1W H1WA O1 0.8500 1.9100 2.7556(14) 170.00 2_666 yes
O1W H1WB O4 0.8500 2.2200 3.0033(15) 153.00 2_666 yes
O2W H2WA O6 0.8500 1.9400 2.7599(15) 160.00 2_666 yes
O2W H2WB O1W 0.8500 1.8500 2.6777(14) 166.00 1_554 yes
O5 H5 O2W 0.8200 1.6900 2.5019(14) 173.00 1_665 yes
O7 H7 O2 0.8200 1.8200 2.6106(15) 163.00 1_565 yes
C10 H10 O8 0.9300 2.5200 2.8539(18) 101.00 . yes
C13 H13 O6 0.9300 2.5700 3.2064(16) 126.00 2_667 yes

loop_
_geom_torsion_atom_site_label_1
_geom_torsion_atom_site_label_2
_geom_torsion_atom_site_label_3
_geom_torsion_atom_site_label_4
_geom_torsion
_geom_torsion_site_symmetry_1
_geom_torsion_site_symmetry_2
_geom_torsion_site_symmetry_3
_geom_torsion_site_symmetry_4
_geom_torsion_publ_flag
C3 O3 C2 C1 178.58(11) . . . . no
C3 O3 C2 C7 -0.80(18) . . . . no
C2 O3 C3 C4 -177.15(10) . . . . no
C2 O3 C3 C5 1.23(18) . . . . no
O1 C1 C2 O3 -5.14(18) . . . . no
O1 C1 C2 C7 174.23(13) . . . . no
O2 C1 C2 O3 174.79(13) . . . . no
O2 C1 C2 C7 -5.9(2) . . . . no
O3 C2 C7 C6 0.0(2) . . . . no
C1 C2 C7 C6 -179.31(12) . . . . no
O3 C3 C4 O4 -3.66(18) . . . . no
O3 C3 C4 O5 174.78(11) . . . . no
C5 C3 C4 O4 178.00(14) . . . . no
C5 C3 C4 O5 -3.56(19) . . . . no
O3 C3 C5 C6 -0.8(2) . . . . no
C4 C3 C5 C6 177.33(12) . . . . no
C3 C5 C6 O6 -179.73(14) . . . . no
C3 C5 C6 C7 0.0(2) . . . . no
O6 C6 C7 C2 -179.88(14) . . . . no
C5 C6 C7 C2 0.41(19) . . . . no
C13 N1 C12 C11 0.3(2) . . . . no
C12 N1 C13 C14 -1.0(2) . . . . no
O7 C8 C9 C10 -177.19(13) . . . . no
O8 C8 C9 C10 1.7(2) . . . . no
C8 C9 C10 C11 178.37(13) . . . . no
C9 C10 C11 C12 1.7(2) . . . . no
C9 C10 C11 C15 -177.09(14) . . . . no
C10 C11 C12 N1 -178.52(13) . . . . no
C15 C11 C12 N1 0.3(2) . . . . no
C10 C11 C15 C14 178.67(14) . . . . no
C12 C11 C15 C14 -0.2(2) . . . . no
N1 C13 C14 C15 1.1(2) . . . . no
C13 C14 C15 C11 -0.5(2) . . . . no
